data_4129062
loop_
_publ_author_name
'Ishigaki, Yusuke'
'Hayashi, Yuki'
'Suzuki, Takanori'

_publ_section_title
;
 Photo- and Thermal Interconversion of Multiconfigurational Strained
 Hydrocarbons Exhibiting Completely Switchable Oxidation to Stable
 Dicationic Dyes.
;
_journal_name_full 'Journal of the American Chemical Society'
_journal_paper_doi 10.1021/jacs.9b09646
_journal_year 2019
_chemical_formula_moiety 'C Cl2, C52 H31'
_chemical_formula_sum 'C53 H34 Cl2'
_chemical_formula_weight 741.70
_chemical_name_systematic yi180806-hys
_space_group_crystal_system monoclinic
_space_group_IT_number 14
_space_group_name_Hall '-P 2yn'
_space_group_name_H-M_alt 'P 1 21/n 1'
_atom_sites_solution_hydrogens geom
_atom_sites_solution_primary dual
_audit_creation_date 2018-08-06
_audit_creation_method
;
Olex2 1.2
(compiled 2018.05.29 svn.r3508 for OlexSys, GUI svn.r5506)
;
_cell_angle_alpha 90
_cell_angle_beta 96.3243(7)
_cell_angle_gamma 90
_cell_formula_units_Z 4
_cell_length_a 8.73705(6)
_cell_length_b 16.80505(11)
_cell_length_c 25.89795(19)
_cell_measurement_reflns_used 17419
_cell_measurement_temperature 150
_cell_measurement_theta_max 75.6340
_cell_measurement_theta_min 3.1220
_cell_volume 3779.37(5)
_computing_cell_refinement 'CrysAlisPro 1.171.39.45h (Rigaku OD, 2018)'
_computing_data_collection 'CrysAlisPro 1.171.39.45h (Rigaku OD, 2018)'
_computing_data_reduction 'CrysAlisPro 1.171.39.45h (Rigaku OD, 2018)'
_computing_molecular_graphics 'Olex2 (Dolomanov et al., 2009)'
_computing_publication_material 'Olex2 (Dolomanov et al., 2009)'
_computing_structure_refinement 'ShelXL (Sheldrick, 2015)'
_computing_structure_solution 'ShelXT (Sheldrick, 2015)'
_diffrn_ambient_temperature 150
_diffrn_detector 'CCD plate'
_diffrn_detector_type HyPix
_diffrn_measured_fraction_theta_full 0.999
_diffrn_measured_fraction_theta_max 0.971
_diffrn_measurement_details
;
List of Runs (angles in degrees, time in seconds):

  # Type    Start    End  Width  t~exp~   \w     \q     \k     \f   Frames
--------------------------------------------------------------------------
  1  \w    -65.00  30.00   0.50    0.72    --  -42.80  61.00 -16.00  190
  2  \w    -35.00  -8.00   0.50    1.17    --  -84.50  30.00-180.00   54
  3  \w    -62.00 -36.00   0.50    1.17    --  -84.50  30.00-180.00   52
  4  \w   -110.00 -22.00   0.50    0.72    --  -42.80 -61.00-155.00  176
  5  \w    -83.00 -58.00   0.50    1.17    --  -84.50  61.00 -16.00   50
  6  \w     76.00 113.00   0.50    0.72    --   42.80 125.00-150.00   74
  7  \w     71.00 114.00   0.50    0.72    --   42.80 125.00-120.00   86
  8  \w     85.00 178.00   0.50    1.17    --  108.63  61.00 -16.00  186
  9  \w    128.00 178.00   0.50    1.17    --  108.63  45.00-120.00  100
 10  \w     92.00 127.00   0.50    1.17    --  108.63 -61.00-155.00   70
 11  \w     47.00 104.00   0.50    1.17    --  108.63 -94.00-180.00  114
 12  \w     41.00  86.00   0.50    1.17    --  108.63 -61.00-155.00   90
 13  \w     30.00  61.00   0.50    1.17    --  108.63 -30.00 -90.00   62
 14  \w     31.00  57.00   0.50    1.17    --  108.63 -30.00 -30.00   52
 15  \w     34.00  62.00   0.50    1.17    --  108.63 -30.00  30.00   56
 16  \w     47.00  73.00   0.50    1.17    --  108.63 -45.00  60.00   52
 17  \w     36.00  78.00   0.50    1.17    --  108.63 -45.00  30.00   84
 18  \w     40.00  65.00   0.50    1.17    --  108.63 -30.00  60.00   50
 19  \w     30.00  66.00   0.50    1.17    --  108.63 -30.00  90.00   72
 20  \w     30.00  55.00   0.50    1.17    --  108.63 -30.00 120.00   50
 21  \w     36.00  61.00   0.50    1.17    --  108.63 -30.00   0.00   50
 22  \w     94.00 144.00   0.50    1.17    --  108.63  61.00 -90.00  100
 23  \w     40.00  65.00   0.50    1.17    --  108.63 -30.00-150.00   50
 24  \w     34.00  61.00   0.50    1.17    --  108.63 -30.00-120.00   54
 25  \w     39.00  66.00   0.50    1.17    --  108.63 -30.00-180.00   54
 26  \w     -7.00  18.00   0.50    0.72    --   42.80 -61.00-155.00   50
;
_diffrn_measurement_device 'four-circle diffractometer'
_diffrn_measurement_device_type 'XtaLAB Synergy, Single source at home/near, HyPix'
_diffrn_measurement_method '\w scans'
_diffrn_orient_matrix_type 'CrysAlisPro convention (1999,Acta A55,543-557)'
_diffrn_orient_matrix_UB_11 0.0968616000
_diffrn_orient_matrix_UB_12 -0.0048962000
_diffrn_orient_matrix_UB_13 -0.0461505000
_diffrn_orient_matrix_UB_21 -0.0998189000
_diffrn_orient_matrix_UB_22 0.0656504000
_diffrn_orient_matrix_UB_23 -0.0282734000
_diffrn_orient_matrix_UB_31 0.1101652000
_diffrn_orient_matrix_UB_32 0.0637701000
_diffrn_orient_matrix_UB_33 0.0255505000
_diffrn_radiation_monochromator mirror
_diffrn_radiation_probe x-ray
_diffrn_radiation_type CuK\a
_diffrn_radiation_wavelength 1.54184
_diffrn_reflns_av_R_equivalents 0.0275
_diffrn_reflns_av_unetI/netI 0.0246
_diffrn_reflns_Laue_measured_fraction_full 0.999
_diffrn_reflns_Laue_measured_fraction_max 0.971
_diffrn_reflns_limit_h_max 10
_diffrn_reflns_limit_h_min -10
_diffrn_reflns_limit_k_max 20
_diffrn_reflns_limit_k_min -14
_diffrn_reflns_limit_l_max 32
_diffrn_reflns_limit_l_min -28
_diffrn_reflns_number 23170
_diffrn_reflns_point_group_measured_fraction_full 0.999
_diffrn_reflns_point_group_measured_fraction_max 0.971
_diffrn_reflns_theta_full 67.684
_diffrn_reflns_theta_max 75.701
_diffrn_reflns_theta_min 3.141
_diffrn_source 'micro-focus sealed X-ray tube'
_diffrn_source_type 'PhotonJet (Cu) X-ray Source'
_exptl_absorpt_coefficient_mu 1.827
_exptl_absorpt_correction_T_max 1.00000
_exptl_absorpt_correction_T_min 0.46328
_exptl_absorpt_correction_type multi-scan
_exptl_absorpt_process_details
;
CrysAlisPro 1.171.39.45h (Rigaku Oxford Diffraction, 2018)
Empirical absorption correction using spherical harmonics,
 implemented in SCALE3 ABSPACK scaling algorithm.
;
_exptl_crystal_colour 'clear light colourless'
_exptl_crystal_colour_lustre clear
_exptl_crystal_colour_modifier light
_exptl_crystal_colour_primary colourless
_exptl_crystal_density_diffrn 1.304
_exptl_crystal_description plate
_exptl_crystal_F_000 1544
_exptl_crystal_recrystallization_method CH2Cl2/hexane
_exptl_crystal_size_max 0.4
_exptl_crystal_size_mid 0.25
_exptl_crystal_size_min 0.1
_refine_diff_density_max 0.778
_refine_diff_density_min -0.690
_refine_diff_density_rms 0.067
_refine_ls_extinction_method none
_refine_ls_goodness_of_fit_ref 1.055
_refine_ls_hydrogen_treatment constr
_refine_ls_matrix_type full
_refine_ls_number_parameters 520
_refine_ls_number_reflns 7628
_refine_ls_number_restraints 0
_refine_ls_restrained_S_all 1.055
_refine_ls_R_factor_all 0.0618
_refine_ls_R_factor_gt 0.0595
_refine_ls_shift/su_max 0.000
_refine_ls_shift/su_mean 0.000
_refine_ls_structure_factor_coef Fsqd
_refine_ls_weighting_details 'w=1/[\s^2^(Fo^2^)+(0.0827P)^2^+3.0745P] where P=(Fo^2^+2Fc^2^)/3'
_refine_ls_weighting_scheme calc
_refine_ls_wR_factor_gt 0.1584
_refine_ls_wR_factor_ref 0.1604
_reflns_Friedel_coverage 0.000
_reflns_number_gt 7107
_reflns_number_total 7628
_reflns_threshold_expression 'I > 2\s(I)'
_cod_data_source_file ja9b09646_si_007.cif
_cod_data_source_block yi180806-hys
_cod_database_code 4129062
_shelx_shelxl_version_number 2018/3
_chemical_oxdiff_formula C52H32
_chemical_oxdiff_usercomment '150 K'
_shelx_space_group_comment
;
The symmetry employed for this shelxl refinement is uniquely defined
by the following loop, which should always be used as a source of
symmetry information in preference to the above space-group names.
They are only intended as comments.
;
_reflns_odcompleteness_completeness 99.99
_reflns_odcompleteness_iscentric 1
_reflns_odcompleteness_theta 66.97
_olex2_refinement_description
;
1. Fixed Uiso
 At 1.2 times of:
  All C(H) groups
2. Others
 Fixed Sof: Cl2(0.65) C53(0.65) Cl1(0.65) C53A(0.2) Cl2A(0.2) Cl1A(0.2)
 C53B(0.15) Cl2B(0.15) Cl1B(0.15)
3.a Aromatic/amide H refined with riding coordinates:
 C3(H3), C13(H13), C10(H10), C4(H4), C6(H6), C12(H12), C17(H17), C11(H11),
 C51(H51), C29(H29), C30(H30), C5(H5), C36(H36), C31(H31), C42(H42), C20(H20),
 C23(H23), C18(H18), C26(H26), C19(H19), C48(H48), C45(H45), C37(H37), C25(H25),
  C50(H50), C39(H39), C38(H38), C24(H24), C43(H43), C44(H44), C49(H49)
;
_olex2_submission_original_sample_id yi180806-hys
_olex2_submission_special_instructions 'No special instructions were received'
_oxdiff_exptl_absorpt_empirical_details
;
Empirical correction (ABSPACK) includes:
- Absorption correction using spherical harmonics
- Frame scaling
;
_oxdiff_exptl_absorpt_empirical_full_max 1.656
_oxdiff_exptl_absorpt_empirical_full_min 0.543

loop_
_space_group_symop_operation_xyz
'x, y, z'
'-x+1/2, y+1/2, -z+1/2'
'-x, -y, -z'
'x-1/2, -y-1/2, z-1/2'

loop_
_atom_site_label
_atom_site_type_symbol
_atom_site_fract_x
_atom_site_fract_y
_atom_site_fract_z
_atom_site_U_iso_or_equiv
_atom_site_adp_type
_atom_site_occupancy
_atom_site_site_symmetry_order
_atom_site_calc_flag
_atom_site_refinement_flags_posn
_atom_site_refinement_flags_occupancy
_atom_site_disorder_assembly
_atom_site_disorder_group
Cl2 Cl 0.1667(2) 0.68437(11) 0.03268(6) 0.0931(5) Uani 0.65 1 d . P A 1
C7 C 0.53857(18) 0.65746(9) 0.31944(6) 0.0191(3) Uani 1 1 d . . . .
C14 C 0.50090(18) 0.50732(9) 0.36841(6) 0.0183(3) Uani 1 1 d . . . .
C9 C 0.52624(18) 0.51039(9) 0.31559(6) 0.0190(3) Uani 1 1 d . . . .
C1 C 0.44697(18) 0.58143(9) 0.39239(6) 0.0180(3) Uani 1 1 d . . . .
C15 C 0.33427(19) 0.58345(9) 0.42403(6) 0.0184(3) Uani 1 1 d . . . .
C33 C 0.23649(19) 0.51492(9) 0.43752(6) 0.0200(3) Uani 1 1 d . . . .
C16 C 0.26501(19) 0.65816(9) 0.44238(6) 0.0200(3) Uani 1 1 d . . . .
C34 C 0.43127(19) 0.58976(9) 0.23728(6) 0.0204(3) Uani 1 1 d . . . .
C2 C 0.51862(18) 0.65446(9) 0.37271(6) 0.0184(3) Uani 1 1 d . . . .
C3 C 0.56849(19) 0.71890(10) 0.40437(7) 0.0220(3) Uani 1 1 d . . . .
H3 H 0.558385 0.716936 0.439717 0.026 Uiso 1 1 calc R . . .
C13 C 0.5358(2) 0.43712(10) 0.39613(7) 0.0225(3) Uani 1 1 d . . . .
H13 H 0.518010 0.434116 0.430835 0.027 Uiso 1 1 calc R . . .
C22 C 0.06089(19) 0.64358(11) 0.36656(7) 0.0233(3) Uani 1 1 d . . . .
C21 C 0.1267(2) 0.68487(10) 0.41465(6) 0.0219(3) Uani 1 1 d . . . .
C52 C 0.3994(2) 0.66466(10) 0.20726(6) 0.0225(3) Uani 1 1 d . . . .
C28 C 0.0897(2) 0.50779(10) 0.40933(7) 0.0225(3) Uani 1 1 d . . . .
C10 C 0.5894(2) 0.44473(10) 0.29275(7) 0.0225(3) Uani 1 1 d . . . .
H10 H 0.608134 0.447165 0.258126 0.027 Uiso 1 1 calc R . . .
C8 C 0.49401(19) 0.58635(9) 0.28711(6) 0.0193(3) Uani 1 1 d . . . .
C4 C 0.6328(2) 0.78564(10) 0.38386(7) 0.0247(4) Uani 1 1 d . . . .
H4 H 0.663096 0.828519 0.405281 0.030 Uiso 1 1 calc R . . .
C6 C 0.60608(19) 0.72463(10) 0.29963(7) 0.0227(3) Uani 1 1 d . . . .
H6 H 0.620454 0.726439 0.264599 0.027 Uiso 1 1 calc R . . .
C32 C 0.2758(2) 0.46524(10) 0.48031(7) 0.0242(4) Uani 1 1 d . . . .
C35 C 0.3773(2) 0.51898(10) 0.20562(6) 0.0223(3) Uani 1 1 d . . . .
C46 C 0.6046(2) 0.62537(10) 0.15140(6) 0.0243(4) Uani 1 1 d . . . .
C27 C 0.04186(19) 0.56032(11) 0.36432(7) 0.0233(3) Uani 1 1 d . . . .
C12 C 0.5963(2) 0.37192(10) 0.37274(7) 0.0261(4) Uani 1 1 d . . . .
H12 H 0.618128 0.325473 0.391653 0.031 Uiso 1 1 calc R . . .
C17 C 0.3228(2) 0.69760(10) 0.48781(7) 0.0239(4) Uani 1 1 d . . . .
H17 H 0.412036 0.679077 0.506907 0.029 Uiso 1 1 calc R . . .
C47 C 0.4801(2) 0.67970(10) 0.16432(7) 0.0247(4) Uani 1 1 d . . . .
C41 C 0.5880(2) 0.54189(10) 0.14883(6) 0.0243(4) Uani 1 1 d . . . .
C11 C 0.6246(2) 0.37585(10) 0.32105(7) 0.0256(4) Uani 1 1 d . . . .
H11 H 0.667011 0.332427 0.305493 0.031 Uiso 1 1 calc R . . .
C40 C 0.4474(2) 0.49954(10) 0.16092(7) 0.0243(4) Uani 1 1 d . . . .
C51 C 0.2892(2) 0.71879(11) 0.22053(7) 0.0284(4) Uani 1 1 d . . . .
H51 H 0.235540 0.708661 0.248911 0.034 Uiso 1 1 calc R . . .
C29 C -0.0122(2) 0.45019(11) 0.42437(7) 0.0274(4) Uani 1 1 d . . . .
H29 H -0.108762 0.444760 0.405690 0.033 Uiso 1 1 calc R . . .
C30 C 0.0285(2) 0.40116(11) 0.46660(8) 0.0303(4) Uani 1 1 d . . . .
H30 H -0.040728 0.363347 0.476216 0.036 Uiso 1 1 calc R . . .
C5 C 0.6519(2) 0.78855(10) 0.33138(7) 0.0257(4) Uani 1 1 d . . . .
H5 H 0.695316 0.833240 0.317609 0.031 Uiso 1 1 calc R . . .
C36 C 0.2530(2) 0.47425(11) 0.21883(7) 0.0286(4) Uani 1 1 d . . . .
H36 H 0.206745 0.487228 0.248390 0.034 Uiso 1 1 calc R . . .
C31 C 0.1725(2) 0.40847(11) 0.49454(7) 0.0290(4) Uani 1 1 d . . . .
H31 H 0.199987 0.375394 0.522834 0.035 Uiso 1 1 calc R . . .
C42 C 0.7122(2) 0.49668(12) 0.13512(7) 0.0317(4) Uani 1 1 d . . . .
H42 H 0.701102 0.441789 0.132051 0.038 Uiso 1 1 calc R . . .
C20 C 0.0530(2) 0.75134(11) 0.43287(7) 0.0284(4) Uani 1 1 d . . . .
H20 H -0.038170 0.769414 0.414726 0.034 Uiso 1 1 calc R . . .
C23 C 0.0115(2) 0.68925(12) 0.32276(7) 0.0298(4) Uani 1 1 d . . . .
H23 H 0.023400 0.744236 0.324104 0.036 Uiso 1 1 calc R . . .
C18 C 0.2487(2) 0.76412(11) 0.50485(7) 0.0294(4) Uani 1 1 d . . . .
H18 H 0.289922 0.790782 0.534647 0.035 Uiso 1 1 calc R . . .
C26 C -0.0288(2) 0.52621(12) 0.31844(7) 0.0296(4) Uani 1 1 d . . . .
H26 H -0.044292 0.471468 0.316851 0.036 Uiso 1 1 calc R . . .
C19 C 0.1133(2) 0.79077(11) 0.47746(8) 0.0316(4) Uani 1 1 d . . . .
H19 H 0.063003 0.835045 0.489001 0.038 Uiso 1 1 calc R . . .
C48 C 0.4478(3) 0.74968(11) 0.13566(8) 0.0338(4) Uani 1 1 d . . . .
H48 H 0.501178 0.760579 0.107338 0.041 Uiso 1 1 calc R . . .
C45 C 0.7452(2) 0.65879(12) 0.14146(7) 0.0308(4) Uani 1 1 d . . . .
H45 H 0.756727 0.713787 0.142947 0.037 Uiso 1 1 calc R . . .
C37 C 0.1978(2) 0.41048(12) 0.18820(9) 0.0361(5) Uani 1 1 d . . . .
H37 H 0.115534 0.380542 0.197478 0.043 Uiso 1 1 calc R . . .
C25 C -0.0764(2) 0.57280(14) 0.27507(8) 0.0346(4) Uani 1 1 d . . . .
H25 H -0.122525 0.549140 0.244804 0.042 Uiso 1 1 calc R . . .
C50 C 0.2592(2) 0.78777(12) 0.19160(8) 0.0353(4) Uani 1 1 d . . . .
H50 H 0.186415 0.823942 0.200878 0.042 Uiso 1 1 calc R . . .
C39 C 0.3888(3) 0.43510(11) 0.13051(8) 0.0327(4) Uani 1 1 d . . . .
H39 H 0.433987 0.421509 0.100850 0.039 Uiso 1 1 calc R . . .
C38 C 0.2650(3) 0.39145(12) 0.14386(9) 0.0383(5) Uani 1 1 d . . . .
H38 H 0.226889 0.349268 0.123033 0.046 Uiso 1 1 calc R . . .
C24 C -0.0550(2) 0.65375(14) 0.27720(8) 0.0343(4) Uani 1 1 d . . . .
H24 H -0.085082 0.684866 0.248150 0.041 Uiso 1 1 calc R . . .
C43 C 0.8505(3) 0.53079(14) 0.12601(8) 0.0378(5) Uani 1 1 d . . . .
H43 H 0.931504 0.499138 0.117599 0.045 Uiso 1 1 calc R . . .
C44 C 0.8675(3) 0.61264(14) 0.12953(8) 0.0375(5) Uani 1 1 d . . . .
H44 H 0.960354 0.636358 0.123900 0.045 Uiso 1 1 calc R . . .
C49 C 0.3376(3) 0.80266(12) 0.14896(9) 0.0393(5) Uani 1 1 d . . . .
H49 H 0.316029 0.848367 0.129240 0.047 Uiso 1 1 calc R . . .
C53 C 0.2482(9) 0.5939(4) 0.0509(2) 0.0801(19) Uani 0.65 1 d . P A 1
Cl1 Cl 0.3261(3) 0.53728(9) 0.00362(6) 0.1000(6) Uani 0.65 1 d . P B 3
C53A C 0.179(2) 0.5780(13) 0.0444(9) 0.064(5) Uiso 0.2 1 d . P C 2
Cl2A Cl 0.0582(9) 0.6010(5) 0.0050(3) 0.119(2) Uiso 0.2 1 d . P C 2
Cl1A Cl 0.2392(6) 0.5243(3) 0.0007(2) 0.0726(12) Uiso 0.2 1 d . P D 4
C53B C 0.0103(18) 0.5673(10) -0.0084(6) 0.038(3) Uiso 0.15 1 d . P E 3
Cl2B Cl 0.0988(6) 0.6445(4) 0.0187(2) 0.0561(10) Uiso 0.15 1 d . P E 3
Cl1B Cl 0.157(2) 0.5043(11) 0.0158(7) 0.193(6) Uiso 0.15 1 d . P F 5

loop_
_atom_site_aniso_label
_atom_site_aniso_U_11
_atom_site_aniso_U_22
_atom_site_aniso_U_33
_atom_site_aniso_U_23
_atom_site_aniso_U_13
_atom_site_aniso_U_12
Cl2 0.1198(13) 0.0913(11) 0.0662(8) 0.0236(7) 0.0016(8) 0.0352(10)
C7 0.0193(7) 0.0166(7) 0.0219(8) -0.0002(6) 0.0048(6) 0.0016(6)
C14 0.0185(7) 0.0165(7) 0.0202(8) -0.0009(6) 0.0036(6) -0.0015(6)
C9 0.0199(7) 0.0164(7) 0.0210(8) 0.0003(6) 0.0041(6) -0.0020(6)
C1 0.0208(7) 0.0158(7) 0.0172(7) 0.0007(6) 0.0010(6) -0.0001(6)
C15 0.0214(8) 0.0171(7) 0.0165(7) 0.0005(6) 0.0012(6) -0.0009(6)
C33 0.0243(8) 0.0168(7) 0.0202(8) -0.0019(6) 0.0078(6) -0.0006(6)
C16 0.0246(8) 0.0170(7) 0.0198(8) 0.0012(6) 0.0085(6) -0.0024(6)
C34 0.0247(8) 0.0173(8) 0.0204(8) 0.0007(6) 0.0079(6) 0.0002(6)
C2 0.0179(7) 0.0160(7) 0.0218(8) 0.0006(6) 0.0042(6) 0.0007(6)
C3 0.0232(8) 0.0206(8) 0.0227(8) -0.0021(6) 0.0048(6) -0.0007(6)
C13 0.0279(8) 0.0195(8) 0.0204(8) 0.0012(6) 0.0041(6) 0.0000(6)
C22 0.0207(8) 0.0270(9) 0.0232(8) 0.0007(7) 0.0065(6) 0.0011(6)
C21 0.0252(8) 0.0197(8) 0.0220(8) 0.0028(6) 0.0083(6) -0.0002(6)
C52 0.0282(8) 0.0181(8) 0.0211(8) -0.0003(6) 0.0024(6) -0.0007(6)
C28 0.0252(8) 0.0197(8) 0.0238(8) -0.0038(6) 0.0082(6) -0.0018(6)
C10 0.0268(8) 0.0202(8) 0.0214(8) -0.0008(6) 0.0070(6) 0.0000(6)
C8 0.0216(8) 0.0164(8) 0.0211(8) 0.0000(6) 0.0077(6) -0.0001(6)
C4 0.0257(8) 0.0184(8) 0.0306(9) -0.0046(7) 0.0054(7) -0.0031(6)
C6 0.0255(8) 0.0199(8) 0.0239(8) 0.0022(6) 0.0074(6) -0.0003(6)
C32 0.0308(9) 0.0208(8) 0.0225(8) 0.0015(6) 0.0090(7) -0.0001(7)
C35 0.0283(8) 0.0175(8) 0.0209(8) 0.0016(6) 0.0016(6) 0.0007(6)
C46 0.0354(9) 0.0228(8) 0.0155(7) 0.0024(6) 0.0065(7) 0.0020(7)
C27 0.0193(8) 0.0282(9) 0.0231(8) -0.0014(7) 0.0054(6) -0.0007(6)
C12 0.0347(9) 0.0170(8) 0.0266(9) 0.0035(6) 0.0036(7) 0.0039(7)
C17 0.0299(9) 0.0225(8) 0.0203(8) -0.0003(6) 0.0072(6) -0.0049(7)
C47 0.0352(9) 0.0181(8) 0.0214(8) 0.0007(6) 0.0049(7) 0.0009(7)
C41 0.0360(9) 0.0228(8) 0.0147(7) 0.0018(6) 0.0058(6) 0.0042(7)
C11 0.0319(9) 0.0173(8) 0.0281(9) -0.0028(7) 0.0063(7) 0.0042(7)
C40 0.0356(9) 0.0165(8) 0.0204(8) 0.0010(6) 0.0017(7) 0.0023(7)
C51 0.0315(9) 0.0259(9) 0.0289(9) 0.0006(7) 0.0077(7) 0.0036(7)
C29 0.0267(9) 0.0252(9) 0.0320(9) -0.0063(7) 0.0108(7) -0.0062(7)
C30 0.0381(10) 0.0217(8) 0.0345(10) -0.0026(7) 0.0196(8) -0.0090(7)
C5 0.0284(9) 0.0177(8) 0.0324(9) 0.0020(7) 0.0087(7) -0.0043(6)
C36 0.0306(9) 0.0253(9) 0.0302(9) 0.0008(7) 0.0050(7) -0.0021(7)
C31 0.0403(10) 0.0211(8) 0.0276(9) 0.0037(7) 0.0128(8) -0.0003(7)
C42 0.0462(11) 0.0259(9) 0.0246(9) 0.0023(7) 0.0108(8) 0.0093(8)
C20 0.0320(9) 0.0239(9) 0.0309(9) 0.0039(7) 0.0108(7) 0.0053(7)
C23 0.0275(9) 0.0339(10) 0.0282(9) 0.0049(7) 0.0045(7) 0.0047(7)
C18 0.0450(11) 0.0225(8) 0.0230(8) -0.0041(7) 0.0133(8) -0.0060(8)
C26 0.0252(9) 0.0363(10) 0.0278(9) -0.0053(8) 0.0042(7) -0.0042(7)
C19 0.0464(11) 0.0187(8) 0.0330(10) -0.0016(7) 0.0183(8) 0.0043(8)
C48 0.0494(12) 0.0247(9) 0.0287(9) 0.0085(7) 0.0113(8) 0.0048(8)
C45 0.0426(11) 0.0281(9) 0.0237(9) 0.0038(7) 0.0118(8) -0.0029(8)
C37 0.0349(10) 0.0279(10) 0.0441(12) -0.0005(8) -0.0018(9) -0.0082(8)
C25 0.0264(9) 0.0524(12) 0.0245(9) -0.0044(8) 0.0006(7) -0.0009(8)
C50 0.0397(11) 0.0270(10) 0.0396(11) 0.0026(8) 0.0064(8) 0.0115(8)
C39 0.0474(11) 0.0242(9) 0.0256(9) -0.0046(7) 0.0003(8) 0.0021(8)
C38 0.0472(12) 0.0252(9) 0.0403(11) -0.0084(8) -0.0056(9) -0.0053(8)
C24 0.0277(9) 0.0502(12) 0.0244(9) 0.0063(8) 0.0011(7) 0.0060(8)
C43 0.0403(11) 0.0438(12) 0.0318(10) 0.0050(9) 0.0154(8) 0.0140(9)
C44 0.0366(10) 0.0465(12) 0.0314(10) 0.0057(9) 0.0132(8) -0.0006(9)
C49 0.0542(13) 0.0246(9) 0.0398(11) 0.0115(8) 0.0080(9) 0.0109(9)
C53 0.097(5) 0.092(4) 0.047(3) 0.000(3) -0.010(3) 0.037(4)
Cl1 0.171(2) 0.0694(9) 0.0688(8) -0.0056(7) 0.0529(11) -0.0269(10)

loop_
_atom_type_symbol
_atom_type_description
_atom_type_scat_dispersion_real
_atom_type_scat_dispersion_imag
_atom_type_scat_source
C C 0.0181 0.0091 'International Tables Vol C Tables 4.2.6.8 and 6.1.1.4'
H H 0.0000 0.0000 'International Tables Vol C Tables 4.2.6.8 and 6.1.1.4'
Cl Cl 0.3639 0.7018 'International Tables Vol C Tables 4.2.6.8 and 6.1.1.4'

loop_
_geom_angle_atom_site_label_1
_geom_angle_atom_site_label_2
_geom_angle_atom_site_label_3
_geom_angle
C2 C7 C8 117.99(14)
C6 C7 C2 119.40(15)
C6 C7 C8 122.53(15)
C9 C14 C1 117.65(14)
C13 C14 C9 118.72(15)
C13 C14 C1 123.52(15)
C14 C9 C8 118.13(14)
C10 C9 C14 119.63(15)
C10 C9 C8 122.11(15)
C14 C1 C2 112.39(14)
C15 C1 C14 124.01(14)
C15 C1 C2 123.25(14)
C1 C15 C33 126.55(14)
C1 C15 C16 124.24(14)
C16 C15 C33 108.09(13)
C28 C33 C15 117.03(14)
C32 C33 C15 123.14(15)
C32 C33 C28 119.31(15)
C21 C16 C15 117.40(14)
C17 C16 C15 123.08(15)
C17 C16 C21 119.24(15)
C52 C34 C35 110.94(14)
C8 C34 C52 124.69(15)
C8 C34 C35 124.30(15)
C7 C2 C1 117.72(14)
C3 C2 C7 118.78(15)
C3 C2 C1 123.49(15)
C4 C3 C2 121.02(16)
C12 C13 C14 121.02(16)
C27 C22 C21 122.10(15)
C23 C22 C21 118.70(16)
C23 C22 C27 119.16(17)
C16 C21 C22 120.63(15)
C20 C21 C16 118.93(16)
C20 C21 C22 120.44(16)
C47 C52 C34 118.97(15)
C51 C52 C34 121.13(15)
C51 C52 C47 119.88(16)
C33 C28 C27 121.18(15)
C29 C28 C33 119.02(16)
C29 C28 C27 119.80(16)
C11 C10 C9 120.77(16)
C9 C8 C7 112.81(14)
C34 C8 C7 124.01(15)
C34 C8 C9 123.18(15)
C3 C4 C5 120.08(16)
C5 C6 C7 120.98(16)
C31 C32 C33 120.60(17)
C40 C35 C34 119.86(15)
C36 C35 C34 120.19(15)
C36 C35 C40 119.89(16)
C41 C46 C47 123.21(16)
C45 C46 C47 118.27(16)
C45 C46 C41 118.52(17)
C22 C27 C28 122.42(15)
C26 C27 C22 118.70(17)
C26 C27 C28 118.85(16)
C13 C12 C11 120.07(16)
C18 C17 C16 120.84(17)
C52 C47 C46 120.77(15)
C48 C47 C52 118.74(16)
C48 C47 C46 120.37(16)
C46 C41 C40 123.37(16)
C42 C41 C46 118.21(17)
C42 C41 C40 118.41(16)
C10 C11 C12 119.76(16)
C35 C40 C41 120.56(15)
C39 C40 C35 118.46(17)
C39 C40 C41 120.79(16)
C50 C51 C52 120.38(17)
C30 C29 C28 121.07(18)
C29 C30 C31 119.94(16)
C6 C5 C4 119.72(16)
C37 C36 C35 120.49(18)
C30 C31 C32 120.05(17)
C43 C42 C41 122.30(19)
C19 C20 C21 121.15(18)
C24 C23 C22 121.03(19)
C19 C18 C17 119.97(17)
C25 C26 C27 121.22(19)
C20 C19 C18 119.84(17)
C49 C48 C47 120.88(18)
C44 C45 C46 122.09(19)
C38 C37 C36 120.00(19)
C24 C25 C26 119.77(18)
C49 C50 C51 120.01(18)
C38 C39 C40 121.12(19)
C39 C38 C37 120.04(18)
C25 C24 C23 120.09(18)
C42 C43 C44 119.34(18)
C45 C44 C43 119.49(19)
C48 C49 C50 120.09(18)

loop_
_geom_bond_atom_site_label_1
_geom_bond_atom_site_label_2
_geom_bond_distance
Cl2 C53 1.723(6)
C7 C2 1.410(2)
C7 C8 1.486(2)
C7 C6 1.397(2)
C14 C9 1.410(2)
C14 C1 1.491(2)
C14 C13 1.397(2)
C9 C10 1.394(2)
C9 C8 1.486(2)
C1 C15 1.349(2)
C1 C2 1.493(2)
C15 C33 1.498(2)
C15 C16 1.494(2)
C33 C28 1.409(2)
C33 C32 1.400(2)
C16 C21 1.409(2)
C16 C17 1.395(2)
C34 C52 1.489(2)
C34 C8 1.347(2)
C34 C35 1.491(2)
C2 C3 1.398(2)
C3 C4 1.386(2)
C13 C12 1.385(2)
C22 C21 1.485(2)
C22 C27 1.410(3)
C22 C23 1.398(3)
C21 C20 1.397(2)
C52 C47 1.404(2)
C52 C51 1.395(2)
C28 C27 1.485(2)
C28 C29 1.399(2)
C10 C11 1.386(2)
C4 C5 1.388(3)
C6 C5 1.385(2)
C32 C31 1.391(2)
C35 C40 1.407(2)
C35 C36 1.394(2)
C46 C47 1.486(2)
C46 C41 1.411(3)
C46 C45 1.400(3)
C27 C26 1.400(3)
C12 C11 1.389(3)
C17 C18 1.388(3)
C47 C48 1.402(2)
C41 C40 1.483(3)
C41 C42 1.402(3)
C40 C39 1.402(3)
C51 C50 1.389(3)
C29 C30 1.384(3)
C30 C31 1.386(3)
C36 C37 1.388(3)
C42 C43 1.381(3)
C20 C19 1.384(3)
C23 C24 1.391(3)
C18 C19 1.385(3)
C26 C25 1.395(3)
C48 C49 1.383(3)
C45 C44 1.382(3)
C37 C38 1.384(3)
C25 C24 1.373(3)
C50 C49 1.385(3)
C39 C38 1.382(3)
C43 C44 1.385(3)
C53A Cl2A 1.44(2)
C53B Cl2B 1.629(16)
